data_4129120
loop_
_publ_author_name
'Pei, Xiaokun'
'B\"urgi, Hans-Beat'
'Kapustin, Eugene A.'
'Liu, Yuzhong'
'Yaghi, Omar M.'

_publ_section_title
;
 Coordinative Alignment in the Pores of MOFs for the Structural
 Determination of N-, S-, and P-Containing Organic Compounds Including
 Complex Chiral Molecules.
;
_journal_issue 47
_journal_name_full 'Journal of the American Chemical Society'
_journal_page_first 18862
_journal_page_last 18869
_journal_paper_doi 10.1021/jacs.9b10501
_journal_volume 141
_journal_year 2019
_chemical_absolute_configuration ad
_chemical_formula_moiety 'C28 H19.54 Al2 O10.51 P0.51, 0.65(C3 H7 N O)'
_chemical_formula_sum 'C30.06 H24.02 Al2 N0.69 O11.09 P0.41'
_chemical_formula_weight 638.75
_space_group_crystal_system tetragonal
_space_group_IT_number 94
_space_group_name_Hall 'P 4n 2n'
_space_group_name_H-M_alt 'P 42 21 2'
_atom_sites_solution_hydrogens geom
_atom_sites_solution_primary direct
_atom_sites_solution_secondary difmap
_audit_creation_date 2019-05-17
_audit_creation_method
;
Olex2 1.2
(compiled 2018.05.29 svn.r3508 for OlexSys, GUI svn.r5506)
;
_cell_angle_alpha 90
_cell_angle_beta 90
_cell_angle_gamma 90
_cell_formula_units_Z 8
_cell_length_a 18.6051(8)
_cell_length_b 18.6051(8)
_cell_length_c 37.3840(18)
_cell_measurement_reflns_used 9896
_cell_measurement_temperature 100
_cell_measurement_theta_max 27.666
_cell_measurement_theta_min 2.245
_cell_volume 12940.5(10)
_computing_cell_refinement 'SAINT V8.38A Bruker-AXS, Madison WI'
_computing_data_collection 'Bruker APEX3 Bruker-AXS, Madison WI'
_computing_data_reduction 'SAINT V8.38A Bruker-AXS, Madison WI'
_computing_molecular_graphics 'Olex2 (Dolomanov et al., 2009)'
_computing_publication_material 'Olex2 (Dolomanov et al., 2009)'
_computing_structure_refinement 'SHELXL-2018/3 (Sheldrick, 2018)'
_computing_structure_solution 'SHELXT 2014/5 (Sheldrick, 2014)'
_diffrn_ambient_temperature 100
_diffrn_detector_area_resol_mean 7.39
_diffrn_measured_fraction_theta_full 0.996
_diffrn_measured_fraction_theta_max 0.995
_diffrn_measurement_device_type 'Bruker D8 with PHOTON II detector'
_diffrn_measurement_method '\f and \w shutterless scans'
_diffrn_radiation_monochromator 'silicon 111'
_diffrn_radiation_type synchrotron
_diffrn_radiation_wavelength 0.7288
_diffrn_reflns_av_R_equivalents 0.0752
_diffrn_reflns_av_unetI/netI 0.0431
_diffrn_reflns_Laue_measured_fraction_full 0.996
_diffrn_reflns_Laue_measured_fraction_max 0.995
_diffrn_reflns_limit_h_max 23
_diffrn_reflns_limit_h_min -23
_diffrn_reflns_limit_k_max 19
_diffrn_reflns_limit_k_min -19
_diffrn_reflns_limit_l_max 46
_diffrn_reflns_limit_l_min -45
_diffrn_reflns_number 88734
_diffrn_reflns_point_group_measured_fraction_full 0.998
_diffrn_reflns_point_group_measured_fraction_max 0.995
_diffrn_reflns_theta_full 25.930
_diffrn_reflns_theta_max 27.192
_diffrn_reflns_theta_min 1.584
_diffrn_source
;
Advanced Light Source, station 12.2.1
;
_diffrn_standards_number 0
_exptl_absorpt_coefficient_mu 0.089
_exptl_absorpt_correction_T_max 0.7455
_exptl_absorpt_correction_T_min 0.6124
_exptl_absorpt_correction_type multi-scan
_exptl_absorpt_process_details
'SADABS-2016/2 (Bruker,2016/2) was used for absorption correction. wR2(int) was 0.0799 before and 0.0676 after correction. The Ratio of minimum to maximum transmission is 0.8215. The \l/2 correction factor is Not present.'
_exptl_crystal_colour 'clear colourless'
_exptl_crystal_density_diffrn 0.656
_exptl_crystal_description block
_exptl_crystal_F_000 2640
_exptl_crystal_size_max 0.1
_exptl_crystal_size_mid 0.1
_exptl_crystal_size_min 0.1
_refine_diff_density_max 0.231
_refine_diff_density_min -0.175
_refine_diff_density_rms 0.021
_refine_ls_abs_structure_details
;
 Flack x determined using 4260 quotients [(I+)-(I-)]/[(I+)+(I-)]
 (Parsons, Flack and Wagner, Acta Cryst. B69 (2013) 249-259).
;
_refine_ls_abs_structure_Flack 0.16(5)
_refine_ls_extinction_method none
_refine_ls_goodness_of_fit_ref 0.910
_refine_ls_hydrogen_treatment constr
_refine_ls_matrix_type full
_refine_ls_number_parameters 428
_refine_ls_number_reflns 13310
_refine_ls_number_restraints 30
_refine_ls_restrained_S_all 0.912
_refine_ls_R_factor_all 0.0369
_refine_ls_R_factor_gt 0.0282
_refine_ls_shift/su_max 0.001
_refine_ls_shift/su_mean 0.000
_refine_ls_structure_factor_coef Fsqd
_refine_ls_weighting_details 'w=1/[\s^2^(Fo^2^)+(0.0319P)^2^] where P=(Fo^2^+2Fc^2^)/3'
_refine_ls_weighting_scheme calc
_refine_ls_wR_factor_gt 0.0610
_refine_ls_wR_factor_ref 0.0631
_reflns_Friedel_coverage 0.781
_reflns_Friedel_fraction_full 0.999
_reflns_Friedel_fraction_max 0.995
_reflns_number_gt 11066
_reflns_number_total 13310
_reflns_threshold_expression 'I > 2\s(I)'
_cod_data_source_file ja9b10501_si_012.cif
_cod_data_source_block lambda-MOF-520-24
_cod_depositor_comments
;
The following automatic conversions were performed:

data item '_atom_sites_solution_secondary' value 'diffmap' was
changed to 'difmap'.

Automatic conversion script
Id: cif_fix_values 6909 2019-04-08 15:41:33Z antanas 

 Adding full bibliography for 4129110--4129131.cif.
;
_cod_original_cell_volume 12940.5(13)
_cod_database_code 4129120
_shelx_shelxl_version_number 2018/3
_shelx_space_group_comment
;
The symmetry employed for this shelxl refinement is uniquely defined
by the following loop, which should always be used as a source of
symmetry information in preference to the above space-group names.
They are only intended as comments.
;
_shelx_estimated_absorpt_t_max 0.991
_shelx_estimated_absorpt_t_min 0.991
_olex2_refinement_description
;
1. Fixed Uiso
 At 1.2 times of:
  All C(H) groups, H7 of O7, H8 of O8
 At 1.5 times of:
  All C(H,H,H) groups, H1G of O1G
2. Shared sites
{P1G, C28}
3. Uiso/Uaniso restraints and constraints
P1G \\sim O1G \\sim C1G: within 1.7A with sigma of 0.02 and sigma for terminal
atoms of 0.04
Uanis(P1G) = Uanis(C28)
4. Rigid body (RIGU) restrains
 O1S, C1S, N1S, C2S, C3S
 with sigma for 1-2 distances of 0.004 and sigma for 1-3 distances of 0.004
5. Others
 Sof(C28)=Sof(H28)=1-FVAR(1)
 Sof(P1G)=Sof(O1G)=Sof(H1G)=Sof(C1G)=Sof(H1GA)=Sof(H1GB)=Sof(H1GC)=FVAR(1)
 Sof(O1S)=Sof(C1S)=Sof(H1S)=Sof(N1S)=Sof(C2S)=Sof(H2SA)=Sof(H2SB)=Sof(H2SC)=
 Sof(C3S)=Sof(H3SA)=Sof(H3SB)=Sof(H3SC)=FVAR(2)
6.a Me refined with riding coordinates:
 C1G(H1GA,H1GB,H1GC), C2S(H2SA,H2SB,H2SC), C3S(H3SA,H3SB,H3SC)
6.b Aromatic/amide H refined with riding coordinates:
 O8(H8), O7(H7), C19(H19), C23(H23), C15(H15), C16(H16), C26(H26), C20(H20),
 C11(H11), C7(H7A), C3(H3), C9(H9), C13(H13), C6(H6), C4(H4), C22(H22),
 C27(H27), C28(H28), C1S(H1S)
6.c Idealised tetrahedral OH refined as rotating group:
 O1G(H1G)
;
_olex2_submission_special_instructions 'No special instructions were received'

loop_
_space_group_symop_operation_xyz
'x, y, z'
'-y+1/2, x+1/2, z+1/2'
'-x, -y, z'
'y+1/2, -x+1/2, z+1/2'
'x+1/2, -y+1/2, -z+1/2'
'-x+1/2, y+1/2, -z+1/2'
'y, x, -z'
'-y, -x, -z'

loop_
_atom_site_label
_atom_site_type_symbol
_atom_site_fract_x
_atom_site_fract_y
_atom_site_fract_z
_atom_site_U_iso_or_equiv
_atom_site_adp_type
_atom_site_occupancy
_atom_site_site_symmetry_order
_atom_site_calc_flag
_atom_site_refinement_flags_posn
_atom_site_refinement_flags_adp
_atom_site_refinement_flags_occupancy
_atom_site_disorder_assembly
_atom_site_disorder_group
Al2 Al 0.09072(2) 0.13480(2) 0.08018(2) 0.03236(10) Uani 1 1 d . . . . .
Al1 Al 0.16346(2) 0.16346(2) 0.000000 0.03322(14) Uani 1 2 d S T P A .
Al3 Al 0.000000 0.000000 0.11504(2) 0.03304(14) Uani 1 2 d S T P . .
O8 O 0.01885(5) 0.06877(5) 0.08069(2) 0.0324(2) Uani 1 1 d . . . . .
H8 H -0.012984 0.069736 0.060833 0.039 Uiso 1 1 calc R . . . .
O1 O 0.06467(6) 0.16708(6) 0.12677(3) 0.0390(3) Uani 1 1 d . . . . .
O7 O 0.12426(5) 0.10752(5) 0.03564(2) 0.0332(2) Uani 1 1 d . . . . .
H7 H 0.120784 0.057669 0.030413 0.040 Uiso 1 1 calc R . . . .
O2 O 0.01871(6) 0.06828(6) 0.15243(3) 0.0424(3) Uani 1 1 d . . . . .
C1 C 0.04146(8) 0.13163(9) 0.15286(4) 0.0368(4) Uani 1 1 d . . . . .
C25 C 0.34544(8) 0.50648(9) 0.38440(4) 0.0355(3) Uani 1 1 d . . . . .
C19 C -0.14280(9) 0.29286(11) 0.42606(4) 0.0531(5) Uani 1 1 d . . . . .
H19 H -0.138219 0.291405 0.451358 0.064 Uiso 1 1 calc R . . . .
C18 C -0.27629(9) 0.29427(8) 0.43315(4) 0.0362(4) Uani 1 1 d . . . . .
C24 C 0.27971(9) 0.47065(9) 0.37145(4) 0.0426(4) Uani 1 1 d . . . . .
C17 C -0.20965(9) 0.29019(9) 0.41102(4) 0.0380(4) Uani 1 1 d . . . . .
C14 C -0.08838(9) 0.30046(11) 0.36753(4) 0.0527(5) Uani 1 1 d . . . . .
C23 C 0.21202(9) 0.49819(11) 0.37614(4) 0.0499(4) Uani 1 1 d . . . . .
H23 H 0.206156 0.542818 0.388143 0.060 Uiso 1 1 calc R . . . .
C15 C -0.15666(9) 0.29788(10) 0.35278(4) 0.0487(4) Uani 1 1 d . . . . .
H15 H -0.161907 0.299959 0.327520 0.058 Uiso 1 1 calc R . . . .
C8 C 0.03905(10) 0.27770(11) 0.28960(4) 0.0577(5) Uani 1 1 d . . . . .
C2 C 0.04027(9) 0.16950(9) 0.18834(4) 0.0425(4) Uani 1 1 d . . . . .
C16 C -0.21642(9) 0.29242(10) 0.37364(4) 0.0455(4) Uani 1 1 d . . . . .
H16 H -0.262644 0.290121 0.362907 0.055 Uiso 1 1 calc R . . . .
C26 C 0.28715(10) 0.40465(11) 0.35316(5) 0.0559(5) Uani 1 1 d . . . . .
H26 H 0.333641 0.384868 0.349480 0.067 Uiso 1 1 calc R . . . .
C5 C 0.03965(10) 0.24046(11) 0.25438(4) 0.0540(5) Uani 1 1 d . . . . .
C20 C -0.08156(10) 0.29765(12) 0.40514(4) 0.0612(6) Uani 1 1 d . . . . .
H20 H -0.035397 0.299042 0.415979 0.073 Uiso 1 1 calc R . . . .
C21 C 0.15899(9) 0.39589(12) 0.34625(5) 0.0587(5) Uani 1 1 d . . . . .
C11 C 0.03585(10) 0.34834(11) 0.35524(5) 0.0588(5) Uani 1 1 d . . . . .
H11 H 0.035263 0.371767 0.377817 0.071 Uiso 1 1 calc R . . . .
C7 C 0.07099(10) 0.23726(10) 0.19164(4) 0.0518(5) Uani 1 1 d . . . . .
H7A H 0.091980 0.259903 0.171399 0.062 Uiso 1 1 calc R . . . .
C3 C 0.00891(10) 0.13643(11) 0.21790(4) 0.0525(5) Uani 1 1 d . . . . .
H3 H -0.012587 0.090321 0.215765 0.063 Uiso 1 1 calc R . . . .
C9 C -0.02015(10) 0.27195(12) 0.31130(4) 0.0605(6) Uani 1 1 d . . . . .
H9 H -0.059503 0.242929 0.303975 0.073 Uiso 1 1 calc R . . . .
C13 C 0.09594(10) 0.31924(11) 0.30073(5) 0.0606(6) Uani 1 1 d . . . . .
H13 H 0.136602 0.324207 0.285555 0.073 Uiso 1 1 calc R . . . .
C6 C 0.07096(10) 0.27193(11) 0.22466(4) 0.0555(5) Uani 1 1 d . . . . .
H6 H 0.092764 0.317891 0.226820 0.067 Uiso 1 1 calc R . . . .
C4 C 0.00962(11) 0.17213(11) 0.25067(4) 0.0606(6) Uani 1 1 d . . . . .
H4 H -0.010878 0.149375 0.271003 0.073 Uiso 1 1 calc R . . . .
C10 C -0.02351(9) 0.30883(11) 0.34466(4) 0.0555(5) Uani 1 1 d . . . . .
C12 C 0.09550(10) 0.35446(12) 0.33389(5) 0.0635(6) Uani 1 1 d . . . . .
C22 C 0.15247(10) 0.46218(11) 0.36374(5) 0.0570(5) Uani 1 1 d . . . . .
H22 H 0.106144 0.482584 0.367086 0.068 Uiso 1 1 calc R . . . .
C27 C 0.22773(10) 0.36886(12) 0.34065(5) 0.0607(6) Uani 1 1 d . . . . .
H27 H 0.233672 0.324994 0.327982 0.073 Uiso 1 1 calc R . . . .
O3 O -0.33526(5) 0.29610(5) 0.41681(3) 0.0353(2) Uani 1 1 d . . . . .
O5 O 0.34049(5) 0.56900(6) 0.39725(2) 0.0346(2) Uani 1 1 d . . . . .
O6 O 0.40410(6) 0.47102(6) 0.38201(3) 0.0414(3) Uani 1 1 d . . . . .
O4 O -0.26848(6) 0.29705(6) 0.46669(2) 0.0415(3) Uani 1 1 d . . . . .
O10 O 0.02887(6) 0.20574(6) 0.06059(3) 0.0407(3) Uani 1 1 d . . . . .
P1G P 0.04107(6) 0.25411(6) 0.03277(3) 0.0815(5) Uani 0.514(4) 1 d . U . A 1
O1G O -0.0269(2) 0.2838(3) 0.01528(9) 0.1168(16) Uani 0.514(4) 1 d . U . A 1
H1G H -0.036128 0.260125 -0.003285 0.175 Uiso 0.514(4) 1 calc GR . . A 1
C28 C 0.04107(6) 0.25411(6) 0.03277(3) 0.0815(5) Uani 0.486(4) 1 d . . . A -1
H28 H 0.013308 0.296668 0.030278 0.098 Uiso 0.486(4) 1 calc R . . A -1
C1G C 0.0727(5) 0.3422(4) 0.0583(2) 0.165(4) Uani 0.514(4) 1 d . U . A 1
H1GA H 0.035807 0.356497 0.075624 0.247 Uiso 0.514(4) 1 calc R . . A 1
H1GB H 0.117883 0.332579 0.070896 0.247 Uiso 0.514(4) 1 calc R . . A 1
H1GC H 0.080009 0.381136 0.041008 0.247 Uiso 0.514(4) 1 calc R . . A 1
O9 O 0.09434(6) 0.23768(6) 0.00944(3) 0.0425(3) Uani 1 1 d . . . . .
O1S O 0.10627(16) -0.04632(11) 0.03147(6) 0.0758(9) Uani 0.647(3) 1 d . U . . .
C1S C 0.1744(3) -0.0580(2) 0.03622(10) 0.0907(13) Uani 0.647(3) 1 d . U . . .
H1S H 0.208140 -0.020544 0.032239 0.109 Uiso 0.647(3) 1 calc R . . . .
N1S N 0.1999(3) -0.1313(3) 0.04810(9) 0.1247(18) Uani 0.647(3) 1 d . U . . .
C2S C 0.1567(4) -0.1829(3) 0.0561(2) 0.197(5) Uani 0.647(3) 1 d . U . . .
H2SA H 0.106966 -0.166503 0.053360 0.295 Uiso 0.647(3) 1 calc R . . . .
H2SB H 0.165466 -0.223754 0.040204 0.295 Uiso 0.647(3) 1 calc R . . . .
H2SC H 0.164870 -0.197580 0.080981 0.295 Uiso 0.647(3) 1 calc R . . . .
C3S C 0.2702(3) -0.1543(4) 0.05201(15) 0.180(3) Uani 0.647(3) 1 d . U . . .
H3SA H 0.303065 -0.115022 0.045886 0.270 Uiso 0.647(3) 1 calc R . . . .
H3SB H 0.278395 -0.169040 0.076855 0.270 Uiso 0.647(3) 1 calc R . . . .
H3SC H 0.278991 -0.195214 0.036078 0.270 Uiso 0.647(3) 1 calc R . . . .

loop_
_atom_site_aniso_label
_atom_site_aniso_U_11
_atom_site_aniso_U_22
_atom_site_aniso_U_33
_atom_site_aniso_U_23
_atom_site_aniso_U_13
_atom_site_aniso_U_12
Al2 0.0358(3) 0.0393(3) 0.02203(19) -0.00130(18) -0.00160(18) 0.00031(19)
Al1 0.0390(2) 0.0390(2) 0.0218(3) 0.00268(19) -0.00268(19) -0.0005(3)
Al3 0.0355(4) 0.0398(4) 0.0238(3) 0.000 0.000 -0.0024(3)
O8 0.0368(6) 0.0367(6) 0.0237(5) 0.0013(4) -0.0034(4) -0.0016(4)
O1 0.0412(6) 0.0466(7) 0.0292(5) -0.0045(5) 0.0055(5) -0.0026(5)
O7 0.0391(6) 0.0379(6) 0.0227(4) 0.0049(4) 0.0007(4) -0.0028(5)
O2 0.0506(7) 0.0517(7) 0.0249(5) -0.0050(5) 0.0014(5) -0.0077(5)
C1 0.0348(9) 0.0450(10) 0.0305(8) -0.0074(7) 0.0005(7) -0.0032(7)
C25 0.0377(9) 0.0450(10) 0.0238(7) -0.0054(7) -0.0014(6) -0.0027(7)
C19 0.0469(11) 0.0820(14) 0.0305(8) -0.0128(8) -0.0023(7) 0.0047(9)
C18 0.0432(10) 0.0404(9) 0.0251(7) 0.0020(6) 0.0001(7) 0.0032(7)
C24 0.0393(10) 0.0511(10) 0.0374(8) -0.0146(7) -0.0002(7) -0.0004(8)
C17 0.0370(9) 0.0495(10) 0.0274(8) -0.0005(7) 0.0076(6) 0.0038(7)
C14 0.0427(10) 0.0824(14) 0.0330(8) -0.0269(9) 0.0032(7) -0.0089(9)
C23 0.0379(10) 0.0707(12) 0.0411(9) -0.0263(9) 0.0056(7) -0.0059(9)
C15 0.0497(11) 0.0710(12) 0.0254(8) -0.0143(8) 0.0063(7) -0.0072(9)
C8 0.0474(11) 0.0862(15) 0.0395(9) -0.0324(9) 0.0089(8) -0.0181(10)
C2 0.0433(10) 0.0537(11) 0.0304(8) -0.0141(7) 0.0011(7) -0.0097(8)
C16 0.0421(10) 0.0674(12) 0.0271(8) -0.0112(7) -0.0006(7) -0.0042(8)
C26 0.0432(10) 0.0740(13) 0.0505(10) -0.0268(9) 0.0007(8) -0.0112(9)
C5 0.0500(11) 0.0720(13) 0.0401(9) -0.0265(9) 0.0153(8) -0.0211(9)
C20 0.0455(11) 0.1085(17) 0.0295(8) -0.0228(9) 0.0008(8) -0.0036(11)
C21 0.0369(10) 0.0881(15) 0.0511(10) -0.0358(10) 0.0062(8) -0.0144(9)
C11 0.0482(11) 0.0846(15) 0.0435(10) -0.0383(10) 0.0126(8) -0.0171(10)
C7 0.0555(12) 0.0689(13) 0.0312(8) -0.0104(8) 0.0123(8) -0.0167(9)
C3 0.0583(12) 0.0636(12) 0.0355(8) -0.0172(8) 0.0092(8) -0.0184(9)
C9 0.0420(11) 0.0990(16) 0.0404(9) -0.0353(10) 0.0097(8) -0.0271(10)
C13 0.0439(11) 0.0850(15) 0.0528(10) -0.0371(10) 0.0160(9) -0.0252(10)
C6 0.0525(12) 0.0691(13) 0.0450(10) -0.0271(9) 0.0151(8) -0.0221(10)
C4 0.0682(13) 0.0819(14) 0.0319(8) -0.0247(9) 0.0190(8) -0.0348(11)
C10 0.0455(11) 0.0856(14) 0.0353(9) -0.0262(9) 0.0084(7) -0.0119(10)
C12 0.0431(11) 0.0931(16) 0.0544(11) -0.0443(11) 0.0092(9) -0.0162(10)
C22 0.0323(10) 0.0849(14) 0.0536(10) -0.0358(10) 0.0024(8) -0.0014(9)
C27 0.0392(11) 0.0776(14) 0.0652(12) -0.0460(11) 0.0119(9) -0.0153(10)
O3 0.0360(6) 0.0435(6) 0.0265(5) -0.0029(4) 0.0011(5) -0.0003(5)
O5 0.0370(6) 0.0445(7) 0.0224(5) -0.0051(4) -0.0003(4) 0.0005(5)
O6 0.0370(6) 0.0469(7) 0.0403(6) -0.0054(5) -0.0026(5) 0.0024(5)
O4 0.0450(7) 0.0558(7) 0.0236(5) 0.0050(5) 0.0050(4) 0.0060(5)
O10 0.0406(7) 0.0415(7) 0.0399(6) 0.0005(5) -0.0024(5) 0.0020(5)
P1G 0.0783(8) 0.1019(9) 0.0642(6) 0.0180(5) -0.0013(5) 0.0091(6)
O1G 0.106(3) 0.160(4) 0.085(3) 0.039(2) -0.012(2) 0.009(3)
C28 0.0783(8) 0.1019(9) 0.0642(6) 0.0180(5) -0.0013(5) 0.0091(6)
C1G 0.237(10) 0.091(5) 0.165(7) -0.002(5) 0.030(7) 0.010(6)
O9 0.0583(7) 0.0395(6) 0.0298(5) 0.0016(5) -0.0064(5) -0.0003(5)
O1S 0.113(2) 0.0457(13) 0.0692(15) -0.0089(10) 0.0449(14) 0.0036(13)
C1S 0.107(3) 0.094(3) 0.071(3) -0.028(2) 0.034(2) 0.005(3)
N1S 0.124(4) 0.174(5) 0.076(2) -0.048(3) -0.033(2) 0.090(3)
C2S 0.145(6) 0.081(4) 0.363(12) -0.090(5) -0.130(6) 0.069(3)
C3S 0.103(4) 0.313(9) 0.125(4) -0.021(5) 0.000(3) 0.112(5)

loop_
_atom_type_symbol
_atom_type_description
_atom_type_scat_dispersion_real
_atom_type_scat_dispersion_imag
_atom_type_scat_source
C C 0.0037 0.0017 'International Tables Vol C Tables 4.2.6.8 and 6.1.1.4'
H H 0.0000 0.0000 'International Tables Vol C Tables 4.2.6.8 and 6.1.1.4'
Al Al 0.0674 0.0545 'International Tables Vol C Tables 4.2.6.8 and 6.1.1.4'
N N 0.0061 0.0033 'International Tables Vol C Tables 4.2.6.8 and 6.1.1.4'
O O 0.0123 0.0065 'International Tables Vol C Tables 4.2.6.8 and 6.1.1.4'
P P 0.1088 0.1017 'International Tables Vol C Tables 4.2.6.8 and 6.1.1.4'

loop_
_geom_angle_atom_site_label_1
_geom_angle_atom_site_label_2
_geom_angle_atom_site_label_3
_geom_angle
_geom_angle_site_symmetry_1
_geom_angle_site_symmetry_3
O8 Al2 O1 90.93(5) . .
O8 Al2 O7 94.15(5) . .
O8 Al2 O3 175.95(5) . 5
O8 Al2 O5 93.08(5) . 6_545
O8 Al2 O10 91.61(5) . .
O1 Al2 O5 88.25(5) . 6_545
O7 Al2 O1 174.64(5) . .
O7 Al2 O3 89.68(5) . 5
O7 Al2 O5 89.76(4) . 6_545
O7 Al2 O10 92.75(5) . .
O3 Al2 O1 85.21(5) 5 .
O3 Al2 O5 85.61(5) 5 6_545
O3 Al2 O10 89.52(5) 5 .
O10 Al2 O1 88.81(5) . .
O10 Al2 O5 174.51(5) . 6_545
O7 Al1 O7 94.34(7) 7 .
O7 Al1 O4 173.05(5) . 2_554
O7 Al1 O4 90.47(4) 7 2_554
O7 Al1 O4 90.47(4) . 5
O7 Al1 O4 173.05(5) 7 5
O7 Al1 O9 92.25(5) 7 .
O7 Al1 O9 90.48(5) 7 7
O7 Al1 O9 90.48(5) . .
O7 Al1 O9 92.24(5) . 7
O4 Al1 O4 85.18(7) 5 2_554
O9 Al1 O4 92.72(5) 7 2_554
O9 Al1 O4 92.71(5) . 5
O9 Al1 O4 84.33(5) . 2_554
O9 Al1 O4 84.33(5) 7 5
O9 Al1 O9 175.99(8) 7 .
O8 Al3 O8 91.87(6) . 3
O8 Al3 O2 177.37(5) . 3
O8 Al3 O2 177.37(5) 3 .
O8 Al3 O2 90.76(4) . .
O8 Al3 O2 90.76(4) 3 3
O8 Al3 O6 93.41(5) . 6_545
O8 Al3 O6 91.29(5) . 5_455
O8 Al3 O6 93.41(5) 3 5_455
O8 Al3 O6 91.29(5) 3 6_545
O2 Al3 O2 86.61(7) 3 .
O6 Al3 O2 86.52(5) 5_455 .
O6 Al3 O2 88.57(5) 5_455 3
O6 Al3 O2 88.56(5) 6_545 .
O6 Al3 O2 86.52(5) 6_545 3
O6 Al3 O6 173.24(7) 6_545 5_455
Al2 O8 Al3 128.03(6) . .
C1 O1 Al2 129.26(10) . .
Al1 O7 Al2 129.05(6) . .
C1 O2 Al3 133.88(10) . .
O1 C1 C2 116.43(14) . .
O2 C1 O1 126.95(14) . .
O2 C1 C2 116.61(14) . .
O5 C25 C24 118.77(14) . .
O5 C25 O6 124.37(14) . .
O6 C25 C24 116.86(14) . .
C17 C19 C20 121.28(15) . .
O3 C18 C17 117.22(12) . .
O3 C18 O4 125.58(14) . .
O4 C18 C17 117.18(14) . .
C23 C24 C25 123.43(15) . .
C23 C24 C26 118.49(16) . .
C26 C24 C25 118.08(15) . .
C19 C17 C18 121.77(13) . .
C19 C17 C16 119.36(14) . .
C16 C17 C18 118.41(14) . .
C15 C14 C20 118.51(16) . .
C15 C14 C10 121.25(15) . .
C20 C14 C10 120.21(16) . .
C24 C23 C22 120.99(17) . .
C16 C15 C14 121.53(15) . .
C9 C8 C5 119.54(15) . .
C9 C8 C13 118.87(15) . .
C13 C8 C5 121.58(15) . .
C7 C2 C1 119.86(14) . .
C7 C2 C3 120.17(14) . .
C3 C2 C1 119.97(15) . .
C15 C16 C17 119.94(15) . .
C27 C26 C24 120.52(17) . .
C6 C5 C8 121.10(16) . .
C6 C5 C4 118.28(15) . .
C4 C5 C8 120.61(16) . .
C19 C20 C14 119.37(17) . .
C22 C21 C12 122.24(17) . .
C27 C21 C12 119.83(16) . .
C27 C21 C22 117.93(16) . .
C12 C11 C10 121.55(15) . .
C2 C7 C6 119.90(15) . .
C2 C3 C4 118.88(17) . .
C8 C9 C10 121.01(15) . .
C8 C13 C12 121.71(16) . .
C5 C6 C7 121.05(17) . .
C3 C4 C5 121.69(17) . .
C11 C10 C14 122.60(14) . .
C11 C10 C9 118.09(15) . .
C9 C10 C14 119.23(15) . .
C11 C12 C21 120.39(15) . .
C11 C12 C13 118.71(16) . .
C13 C12 C21 120.88(16) . .
C23 C22 C21 121.09(17) . .
C26 C27 C21 120.94(17) . .
C18 O3 Al2 128.81(10) . 5_455
C25 O5 Al2 133.74(10) . 6
C25 O6 Al3 131.50(10) . 5
C18 O4 Al1 125.65(10) . 4_455
P1G O10 Al2 129.64(8) . .
C28 O10 Al2 129.64(8) . .
C28 O10 P1G 0.0 . .
O10 P1G O1G 114.72(18) . .
O10 P1G C1G 102.9(2) . .
O1G P1G C1G 98.8(3) . .
O9 P1G O10 116.98(10) . .
O9 P1G O1G 114.31(16) . .
O9 P1G C1G 106.2(3) . .
C28 O1G P1G 0.0 . .
O10 C28 O1G 114.72(18) . .
O10 C28 C1G 102.9(2) . .
O1G C28 C1G 98.8(3) . .
O9 C28 O10 116.98(10) . .
O9 C28 O1G 114.31(16) . .
O9 C28 C1G 106.2(3) . .
C28 C1G P1G 0.0 . .
P1G O9 Al1 140.40(8) . .
C28 O9 Al1 140.40(8) . .
C28 O9 P1G 0.0 . .
O1S C1S N1S 119.9(4) . .
C2S N1S C1S 123.1(5) . .
C2S N1S C3S 109.5(6) . .
C3S N1S C1S 127.4(7) . .

loop_
_geom_bond_atom_site_label_1
_geom_bond_atom_site_label_2
_geom_bond_distance
_geom_bond_site_symmetry_2
Al2 O8 1.8158(11) .
Al2 O1 1.9049(11) .
Al2 O7 1.8493(10) .
Al2 O3 1.8874(11) 5
Al2 O5 1.9616(11) 6_545
Al2 O10 1.8982(11) .
Al1 O7 1.8411(10) 7
Al1 O7 1.8412(10) .
Al1 O4 1.9219(11) 2_554
Al1 O4 1.9219(11) 5
Al1 O9 1.9196(11) .
Al1 O9 1.9195(11) 7
Al3 O8 1.8464(10) .
Al3 O8 1.8465(10) 3
Al3 O2 1.9204(11) .
Al3 O2 1.9204(11) 3
Al3 O6 1.8671(11) 6_545
Al3 O6 1.8671(11) 5_455
O1 C1 1.2542(18) .
O2 C1 1.2525(19) .
C1 C2 1.502(2) .
C25 C24 1.475(2) .
C25 O5 1.2619(18) .
C25 O6 1.2785(18) .
C19 C17 1.366(2) .
C19 C20 1.385(2) .
C18 C17 1.492(2) .
C18 O3 1.2562(18) .
C18 O4 1.2635(16) .
C24 C23 1.371(2) .
C24 C26 1.412(2) .
C17 C16 1.404(2) .
C14 C15 1.386(2) .
C14 C20 1.413(2) .
C14 C10 1.487(2) .
C23 C22 1.375(2) .
C15 C16 1.362(2) .
C8 C5 1.488(2) .
C8 C9 1.372(2) .
C8 C13 1.375(2) .
C2 C7 1.390(2) .
C2 C3 1.393(2) .
C26 C27 1.373(2) .
C5 C6 1.384(2) .
C5 C4 1.396(3) .
C21 C12 1.484(2) .
C21 C22 1.401(3) .
C21 C27 1.390(3) .
C11 C10 1.384(2) .
C11 C12 1.372(2) .
C7 C6 1.393(2) .
C3 C4 1.393(2) .
C9 C10 1.425(2) .
C13 C12 1.402(2) .
O10 P1G 1.3939(14) .
O10 C28 1.3939(14) .
P1G O1G 1.527(4) .
P1G C1G 1.987(8) .
P1G O9 1.3552(15) .
O1G C28 1.527(4) .
C28 C1G 1.987(8) .
C28 O9 1.3552(15) .
O1S C1S 1.298(5) .
C1S N1S 1.510(6) .
N1S C2S 1.287(8) .
N1S C3S 1.385(6) .

loop_
_smtbx_masks_void_nr
_smtbx_masks_void_average_x
_smtbx_masks_void_average_y
_smtbx_masks_void_average_z
_smtbx_masks_void_volume
_smtbx_masks_void_count_electrons
1 -0.688 -0.591 -0.020 8006.7 1939.7
